data_9017046
loop_
_publ_author_name
'Plasil, J.'
'Veselovsky, F.'
'Hlousek, J.'
'Skoda, R.'
'Novak, M.'
'Sejkora, J.'
'Cejka, J.'
'Skacha, P.'
'Kasatkin, A. V.'

_publ_section_title
;
 Mathesiusite, K5(UO2)4(SO4)4(VO5)(H2O)4, a new uranyl vanadate-sulfate from
 Jachymov, Czech Republic
;
_journal_name_full 'American Mineralogist'
_journal_page_first 625
_journal_page_last 632
_journal_volume 99
_journal_year 2014
_chemical_compound_source 'Jachymov, Czech Republic'
_chemical_formula_sum 'H8 K4.916 O33 S4.04 U4 V0.87'
_chemical_name_mineral Mathesiusite
_space_group_IT_number 85
_space_group_name_Hall 'P 4ab -1ab'
_space_group_name_H-M_alt 'P 4/n :1'
_symmetry_space_group_name_H-M 'P 4/n :1'
_cell_angle_alpha 90
_cell_angle_beta 90
_cell_angle_gamma 90
_cell_formula_units_Z 2
_cell_length_a 14.9704
_cell_length_b 14.9704
_cell_length_c 6.8170
_cell_volume 1527.777
_database_code_amcsd 0020031
_exptl_crystal_density_diffrn 4.031
_cod_data_source_file inputs/fixed/downloads/05/05677.cif
_cod_data_source_block 05677
_cod_original_sg_symbol_H-M 'P 4/n'
_cod_original_formula_sum 'K4.916 U4 S4.04 V.87 O33 H8'
_cod_database_code 9017046

loop_
_space_group_symop_operation_xyz
x,y,z
y,-x,-z
1/2-y,1/2+x,z
1/2+x,1/2+y,-z
-x,-y,z
-y,x,-z
1/2+y,1/2-x,z
1/2-x,1/2-y,-z

loop_
_atom_site_aniso_label
_atom_site_aniso_U_11
_atom_site_aniso_U_22
_atom_site_aniso_U_33
_atom_site_aniso_U_12
_atom_site_aniso_U_13
_atom_site_aniso_U_23
K1 0.04400 0.06700 0.03200 -0.01600 -0.00200 0.00600
K2 0.06300 0.06300 0.14400 0.00000 0.00000 0.00000
U 0.01850 0.01830 0.02440 -0.00040 0.00020 0.00000
S1 0.02100 0.01600 0.03100 -0.00040 0.00000 0.00100
V 0.02000 0.02000 0.02600 0.00000 0.00000 0.00000
S2 0.02000 0.02000 0.02600 0.00000 0.00000 0.00000

loop_
_atom_site_label
_atom_site_fract_x
_atom_site_fract_y
_atom_site_fract_z
_atom_site_occupancy
_atom_site_U_iso_or_equiv
_atom_site_type_symbol
_atom_site_attached_hydrogens
K1 0.11920 0.30160 0.37770 0.99400 0.04800 K 0
K2 0.00000 0.00000 0.00000 0.94000 0.09000 K 0
U 0.30867 0.06729 0.12671 1.00000 0.02040 U 0
S1 0.80120 0.14240 0.12390 1.00000 0.02280 S 0
V 0.50000 0.00000 0.31720 0.87000 0.02210 V 0
S2 0.50000 0.00000 0.31720 0.04000 0.02210 S 0
O1 0.80730 0.04490 0.15700 1.00000 0.03100 O 0
O2 0.33860 0.04130 -0.11740 1.00000 0.02200 O 0
Wat3 0.00320 0.13730 0.38600 1.00000 0.08500 O 2
O4 0.27650 0.09560 0.36530 1.00000 0.02300 O 0
O5 0.87220 0.16770 -0.00530 1.00000 0.02600 O 0
O6 0.71720 0.16040 0.02070 1.00000 0.03000 O 0
O7 0.39100 -0.04780 0.23900 1.00000 0.02200 O 0
O8 0.80360 0.19030 0.30660 1.00000 0.03100 O 0
O9 0.50000 0.00000 0.55500 1.00000 0.03200 O 0

loop_
_cod_changelog_entry_id
_cod_changelog_entry_author
_cod_changelog_entry_date
_cod_changelog_entry_text
1
;cod-tools version 3.8.0
Id: cif_guess_AMCSD_atom_types 9574 2023-05-10 09:00:05Z saulius
;
2023-05-10T18:57:43+03:00
;Derived atom types and hydrogen counts
from atom names that follow the AMCSD naming convention
(Wat == water, O-H == hydroxyl).
;
2
;cod-tools version 3.10.1
Id: cif_fix_AMCSD_atom_labels 10224 2024-08-07 11:09:31Z saulius
;
2024-08-07T19:40:20+03:00
;Changed the following '_atom_site_label' values:
the first duplicated label 'S'  converted to 'S1'
duplicated label 'S' at index 5 converted to 'S2'
;

loop_
_cod_related_entry_id
_cod_related_entry_database
_cod_related_entry_code
1 AMCSD 0020031
